data_4034617
loop_
_publ_author_name
'Qiao, Ming-Ming'
'Liu, Yi-Yin'
'Yao, Sheng'
'Ma, Tian-Cong'
'Tang, Zi-Long'
'Shi, De-Qing'
'Xiao, Wen-Jing'

_publ_section_title
;
 Photoredox/Cobalt-Catalyzed Phosphinyloxy Radical Addition/Cyclization
 Cascade: Synthesis of Phosphaisocoumarins.
;
_journal_issue 11
_journal_name_full 'The Journal of organic chemistry'
_journal_page_first 6798
_journal_page_last 6806
_journal_paper_doi 10.1021/acs.joc.9b00570
_journal_volume 84
_journal_year 2019
_chemical_formula_sum 'C26 H19 O2 P'
_chemical_formula_weight 394.38
_space_group_crystal_system monoclinic
_space_group_IT_number 14
_space_group_name_Hall '-P 2yn'
_space_group_name_H-M_alt 'P 1 21/n 1'
_atom_sites_solution_hydrogens geom
_audit_creation_method SHELXL-2014/7
_cell_angle_alpha 90
_cell_angle_beta 94.091(8)
_cell_angle_gamma 90
_cell_formula_units_Z 4
_cell_length_a 8.835(4)
_cell_length_b 10.618(5)
_cell_length_c 21.406(10)
_cell_measurement_reflns_used 980
_cell_measurement_temperature 297(2)
_cell_measurement_theta_max 18.62
_cell_measurement_theta_min 2.44
_cell_volume 2003.0(16)
_computing_cell_refinement 'Bruker SAINT'
_computing_data_collection 'Bruker APEX2'
_computing_data_reduction 'Bruker SAINT'
_computing_molecular_graphics 'Bruker SHELXTL'
_computing_publication_material 'Bruker SHELXTL'
_computing_structure_refinement 'SHELXL-2014/7 (Sheldrick, 2014)'
_computing_structure_solution 'SHELXS-97 (Sheldrick, 2008)'
_diffrn_ambient_temperature 297(2)
_diffrn_measured_fraction_theta_full 0.975
_diffrn_measured_fraction_theta_max 0.975
_diffrn_measurement_device_type 'Bruker APEX-II CCD'
_diffrn_measurement_method '\f and \w scans'
_diffrn_radiation_type MoK\a
_diffrn_radiation_wavelength 0.71073
_diffrn_reflns_av_R_equivalents 0.1045
_diffrn_reflns_av_unetI/netI 0.0967
_diffrn_reflns_Laue_measured_fraction_full 0.975
_diffrn_reflns_Laue_measured_fraction_max 0.975
_diffrn_reflns_limit_h_max 10
_diffrn_reflns_limit_h_min -10
_diffrn_reflns_limit_k_max 12
_diffrn_reflns_limit_k_min -11
_diffrn_reflns_limit_l_max 25
_diffrn_reflns_limit_l_min -25
_diffrn_reflns_number 13409
_diffrn_reflns_point_group_measured_fraction_full 0.975
_diffrn_reflns_point_group_measured_fraction_max 0.975
_diffrn_reflns_theta_full 24.975
_diffrn_reflns_theta_max 24.975
_diffrn_reflns_theta_min 1.908
_exptl_absorpt_coefficient_mu 0.157
_exptl_absorpt_correction_type none
_exptl_crystal_colour colorless
_exptl_crystal_density_diffrn 1.308
_exptl_crystal_description block
_exptl_crystal_F_000 824
_exptl_crystal_size_max 0.120
_exptl_crystal_size_mid 0.100
_exptl_crystal_size_min 0.100
_refine_diff_density_max 0.236
_refine_diff_density_min -0.238
_refine_diff_density_rms 0.052
_refine_ls_extinction_method none
_refine_ls_goodness_of_fit_ref 0.997
_refine_ls_hydrogen_treatment constr
_refine_ls_matrix_type full
_refine_ls_number_parameters 262
_refine_ls_number_reflns 3443
_refine_ls_number_restraints 0
_refine_ls_restrained_S_all 0.997
_refine_ls_R_factor_all 0.1186
_refine_ls_R_factor_gt 0.0568
_refine_ls_shift/su_max 0.000
_refine_ls_shift/su_mean 0.000
_refine_ls_structure_factor_coef Fsqd
_refine_ls_weighting_details 'w=1/[\s^2^(Fo^2^)+(0.0463P)^2^+0.5041P] where P=(Fo^2^+2Fc^2^)/3'
_refine_ls_weighting_scheme calc
_refine_ls_wR_factor_gt 0.1202
_refine_ls_wR_factor_ref 0.1500
_reflns_Friedel_coverage 0.000
_reflns_number_gt 1902
_reflns_number_total 3443
_reflns_threshold_expression 'I > 2\s(I)'
_cod_data_source_file jo9b00570_si_001.cif
_cod_data_source_block mo_180530B_0m
_cod_original_cell_volume 2003.1(16)
_cod_original_sg_symbol_H-M 'P 21/n'
_cod_database_code 4034617
_shelx_shelxl_version_number 2014/7
_shelx_space_group_comment
; 
The symmetry employed for this shelxl refinement is uniquely defined 
by the following loop, which should always be used as a source of 
symmetry information in preference to the above space-group names. 
They are only intended as comments. 
;
_shelx_estimated_absorpt_t_min 0.981
_shelx_estimated_absorpt_t_max 0.984

loop_
_space_group_symop_operation_xyz
'x, y, z'
'-x+1/2, y+1/2, -z+1/2'
'-x, -y, -z'
'x-1/2, -y-1/2, z-1/2'

loop_
_atom_site_label
_atom_site_type_symbol
_atom_site_fract_x
_atom_site_fract_y
_atom_site_fract_z
_atom_site_U_iso_or_equiv
_atom_site_adp_type
_atom_site_occupancy
_atom_site_site_symmetry_order
_atom_site_calc_flag
_atom_site_refinement_flags_posn
_atom_site_refinement_flags_adp
C1 C 0.3489(4) 0.5263(3) 0.91170(14) 0.0403(8) Uani 1 1 d . .
C2 C 0.4687(4) 0.5462(3) 0.87887(15) 0.0419(9) Uani 1 1 d . .
C3 C 0.2835(4) 0.6074(3) 0.95861(15) 0.0393(8) Uani 1 1 d . .
C4 C 0.3748(4) 0.6776(3) 1.00060(15) 0.0497(9) Uani 1 1 d . .
H4 H 0.4795 0.6761 0.9984 0.060 Uiso 1 1 calc R U
C5 C 0.3118(5) 0.7504(4) 1.04615(16) 0.0551(10) Uani 1 1 d . .
H5 H 0.3742 0.7988 1.0735 0.066 Uiso 1 1 calc R U
C6 C 0.1584(5) 0.7509(4) 1.05068(17) 0.0583(10) Uani 1 1 d . .
H6 H 0.1163 0.7997 1.0811 0.070 Uiso 1 1 calc R U
C7 C 0.0673(5) 0.6798(4) 1.01070(18) 0.0618(11) Uani 1 1 d . .
H7 H -0.0370 0.6790 1.0142 0.074 Uiso 1 1 calc R U
C8 C 0.1297(4) 0.6090(3) 0.96501(16) 0.0511(9) Uani 1 1 d . .
H8 H 0.0661 0.5611 0.9379 0.061 Uiso 1 1 calc R U
C9 C 0.5430(4) 0.6724(3) 0.88022(15) 0.0442(9) Uani 1 1 d . .
C10 C 0.6825(4) 0.6954(4) 0.91180(18) 0.0599(11) Uani 1 1 d . .
H10 H 0.7339 0.6304 0.9333 0.072 Uiso 1 1 calc R U
C11 C 0.7455(5) 0.8137(4) 0.9115(2) 0.0713(13) Uani 1 1 d . .
H11 H 0.8387 0.8286 0.9333 0.086 Uiso 1 1 calc R U
C12 C 0.6718(6) 0.9093(4) 0.8795(2) 0.0741(13) Uani 1 1 d . .
H12 H 0.7150 0.9891 0.8791 0.089 Uiso 1 1 calc R U
C13 C 0.5350(5) 0.8877(4) 0.84796(19) 0.0628(11) Uani 1 1 d . .
H13 H 0.4847 0.9528 0.8261 0.075 Uiso 1 1 calc R U
C14 C 0.4713(4) 0.7701(3) 0.84846(16) 0.0523(10) Uani 1 1 d . .
H14 H 0.3777 0.7563 0.8269 0.063 Uiso 1 1 calc R U
C15 C 0.5293(4) 0.4474(3) 0.83866(15) 0.0440(9) Uani 1 1 d . .
C16 C 0.4374(4) 0.3451(3) 0.81926(14) 0.0441(9) Uani 1 1 d . .
C17 C 0.4989(5) 0.2487(4) 0.78427(16) 0.0582(11) Uani 1 1 d . .
H17 H 0.4388 0.1803 0.7713 0.070 Uiso 1 1 calc R U
C18 C 0.6464(5) 0.2543(4) 0.76909(19) 0.0687(12) Uani 1 1 d . .
H18 H 0.6865 0.1889 0.7465 0.082 Uiso 1 1 calc R U
C19 C 0.7352(5) 0.3549(4) 0.78681(18) 0.0664(12) Uani 1 1 d . .
H19 H 0.8352 0.3583 0.7759 0.080 Uiso 1 1 calc R U
C20 C 0.6774(4) 0.4511(4) 0.82068(16) 0.0550(10) Uani 1 1 d . .
H20 H 0.7385 0.5200 0.8318 0.066 Uiso 1 1 calc R U
C21 C 0.1976(4) 0.1908(3) 0.86135(16) 0.0480(9) Uani 1 1 d . .
C22 C 0.0998(5) 0.1210(4) 0.82190(18) 0.0648(11) Uani 1 1 d . .
H22 H 0.0559 0.1566 0.7853 0.078 Uiso 1 1 calc R U
C23 C 0.0673(5) -0.0021(4) 0.8371(2) 0.0785(14) Uani 1 1 d . .
H23 H 0.0024 -0.0498 0.8104 0.094 Uiso 1 1 calc R U
C24 C 0.1298(6) -0.0535(4) 0.8910(3) 0.0776(14) Uani 1 1 d . .
H24 H 0.1076 -0.1365 0.9009 0.093 Uiso 1 1 calc R U
C25 C 0.2243(5) 0.0147(4) 0.9305(2) 0.0766(13) Uani 1 1 d . .
H25 H 0.2656 -0.0212 0.9675 0.092 Uiso 1 1 calc R U
C26 C 0.2592(5) 0.1370(4) 0.91589(18) 0.0627(11) Uani 1 1 d . .
H26 H 0.3246 0.1834 0.9429 0.075 Uiso 1 1 calc R U
O1 O 0.1390(3) 0.4055(2) 0.79379(12) 0.0657(8) Uani 1 1 d . .
O2 O 0.2672(3) 0.4142(2) 0.90581(10) 0.0466(6) Uani 1 1 d . .
P1 P 0.24756(11) 0.34532(9) 0.83917(4) 0.0483(3) Uani 1 1 d . .

loop_
_atom_site_aniso_label
_atom_site_aniso_U_11
_atom_site_aniso_U_22
_atom_site_aniso_U_33
_atom_site_aniso_U_23
_atom_site_aniso_U_13
_atom_site_aniso_U_12
C1 0.042(2) 0.039(2) 0.0397(18) 0.0000(16) 0.0048(17) -0.0060(17)
C2 0.041(2) 0.043(2) 0.0413(19) 0.0037(17) 0.0033(17) -0.0059(17)
C3 0.040(2) 0.0359(19) 0.0422(19) 0.0010(16) 0.0073(16) -0.0027(16)
C4 0.048(2) 0.057(2) 0.043(2) -0.0011(19) 0.0026(17) -0.0023(19)
C5 0.066(3) 0.055(2) 0.044(2) -0.0098(19) 0.0011(19) -0.001(2)
C6 0.067(3) 0.059(3) 0.051(2) -0.004(2) 0.017(2) 0.001(2)
C7 0.057(3) 0.065(3) 0.066(3) -0.002(2) 0.023(2) 0.001(2)
C8 0.049(2) 0.054(2) 0.052(2) -0.0055(19) 0.0072(18) -0.0024(19)
C9 0.044(2) 0.048(2) 0.0405(19) 0.0018(17) 0.0076(16) -0.0060(18)
C10 0.048(2) 0.069(3) 0.062(2) 0.009(2) -0.001(2) -0.009(2)
C11 0.064(3) 0.077(3) 0.073(3) -0.007(3) 0.007(2) -0.033(3)
C12 0.096(4) 0.053(3) 0.077(3) -0.007(2) 0.034(3) -0.024(3)
C13 0.080(3) 0.046(3) 0.064(3) 0.003(2) 0.017(2) 0.000(2)
C14 0.062(3) 0.047(2) 0.050(2) 0.0017(19) 0.0090(19) -0.004(2)
C15 0.049(2) 0.045(2) 0.0385(19) 0.0098(17) 0.0060(17) 0.0022(18)
C16 0.056(2) 0.043(2) 0.0345(17) 0.0027(16) 0.0069(16) 0.0028(19)
C17 0.079(3) 0.048(2) 0.049(2) 0.0030(19) 0.018(2) 0.006(2)
C18 0.077(3) 0.068(3) 0.065(3) 0.000(2) 0.031(2) 0.016(3)
C19 0.064(3) 0.078(3) 0.061(2) 0.014(2) 0.025(2) 0.018(3)
C20 0.051(3) 0.062(3) 0.054(2) 0.010(2) 0.0178(19) 0.003(2)
C21 0.050(2) 0.044(2) 0.051(2) -0.0059(18) 0.0102(18) -0.0036(18)
C22 0.081(3) 0.062(3) 0.053(2) -0.010(2) 0.013(2) -0.020(2)
C23 0.096(4) 0.063(3) 0.080(3) -0.027(3) 0.029(3) -0.035(3)
C24 0.088(4) 0.047(3) 0.103(4) 0.000(3) 0.041(3) -0.013(3)
C25 0.086(4) 0.060(3) 0.084(3) 0.017(3) 0.010(3) -0.004(3)
C26 0.072(3) 0.052(3) 0.064(3) 0.004(2) 0.001(2) -0.011(2)
O1 0.0634(18) 0.0653(17) 0.0659(17) 0.0124(14) -0.0119(14) -0.0005(14)
O2 0.0529(15) 0.0428(14) 0.0458(13) -0.0082(11) 0.0148(11) -0.0120(12)
P1 0.0536(6) 0.0461(6) 0.0454(5) -0.0024(5) 0.0043(4) -0.0042(5)

loop_
_atom_type_symbol
_atom_type_description
_atom_type_scat_dispersion_real
_atom_type_scat_dispersion_imag
_atom_type_scat_source
C C 0.0033 0.0016 'International Tables Vol C Tables 4.2.6.8 and 6.1.1.4'
H H 0.0000 0.0000 'International Tables Vol C Tables 4.2.6.8 and 6.1.1.4'
O O 0.0106 0.0060 'International Tables Vol C Tables 4.2.6.8 and 6.1.1.4'
P P 0.1023 0.0942 'International Tables Vol C Tables 4.2.6.8 and 6.1.1.4'

loop_
_geom_angle_atom_site_label_1
_geom_angle_atom_site_label_2
_geom_angle_atom_site_label_3
_geom_angle
C2 C1 O2 121.0(3)
C2 C1 C3 129.4(3)
O2 C1 C3 109.6(3)
C1 C2 C15 122.0(3)
C1 C2 C9 119.9(3)
C15 C2 C9 118.1(3)
C8 C3 C4 117.6(3)
C8 C3 C1 120.9(3)
C4 C3 C1 121.3(3)
C3 C4 C5 120.8(4)
C3 C4 H4 119.6
C5 C4 H4 119.6
C6 C5 C4 120.0(4)
C6 C5 H5 120.0
C4 C5 H5 120.0
C7 C6 C5 120.0(4)
C7 C6 H6 120.0
C5 C6 H6 120.0
C6 C7 C8 120.0(4)
C6 C7 H7 120.0
C8 C7 H7 120.0
C3 C8 C7 121.6(4)
C3 C8 H8 119.2
C7 C8 H8 119.2
C14 C9 C10 118.2(3)
C14 C9 C2 118.9(3)
C10 C9 C2 122.9(3)
C11 C10 C9 120.4(4)
C11 C10 H10 119.8
C9 C10 H10 119.8
C12 C11 C10 120.2(4)
C12 C11 H11 119.9
C10 C11 H11 119.9
C13 C12 C11 119.9(4)
C13 C12 H12 120.0
C11 C12 H12 120.0
C12 C13 C14 120.0(4)
C12 C13 H13 120.0
C14 C13 H13 120.0
C13 C14 C9 121.2(4)
C13 C14 H14 119.4
C9 C14 H14 119.4
C20 C15 C16 118.4(3)
C20 C15 C2 121.8(3)
C16 C15 C2 119.7(3)
C17 C16 C15 119.1(3)
C17 C16 P1 122.9(3)
C15 C16 P1 118.0(3)
C18 C17 C16 120.5(4)
C18 C17 H17 119.7
C16 C17 H17 119.7
C19 C18 C17 120.5(4)
C19 C18 H18 119.7
C17 C18 H18 119.7
C18 C19 C20 120.1(4)
C18 C19 H19 119.9
C20 C19 H19 119.9
C19 C20 C15 121.2(4)
C19 C20 H20 119.4
C15 C20 H20 119.4
C26 C21 C22 119.2(3)
C26 C21 P1 121.4(3)
C22 C21 P1 119.4(3)
C21 C22 C23 119.7(4)
C21 C22 H22 120.2
C23 C22 H22 120.2
C24 C23 C22 120.1(4)
C24 C23 H23 119.9
C22 C23 H23 119.9
C25 C24 C23 120.7(4)
C25 C24 H24 119.6
C23 C24 H24 119.6
C24 C25 C26 120.0(4)
C24 C25 H25 120.0
C26 C25 H25 120.0
C25 C26 C21 120.2(4)
C25 C26 H26 119.9
C21 C26 H26 119.9
C1 O2 P1 119.6(2)
O1 P1 O2 114.60(15)
O1 P1 C16 115.52(16)
O2 P1 C16 99.91(15)
O1 P1 C21 114.72(17)
O2 P1 C21 101.40(15)
C16 P1 C21 108.86(17)

loop_
_geom_bond_atom_site_label_1
_geom_bond_atom_site_label_2
_geom_bond_distance
C1 C2 1.329(4)
C1 O2 1.393(4)
C1 C3 1.472(5)
C2 C15 1.481(5)
C2 C9 1.491(5)
C3 C8 1.376(5)
C3 C4 1.382(4)
C4 C5 1.391(5)
C4 H4 0.9300
C5 C6 1.365(5)
C5 H5 0.9300
C6 C7 1.361(5)
C6 H6 0.9300
C7 C8 1.380(5)
C7 H7 0.9300
C8 H8 0.9300
C9 C14 1.371(5)
C9 C10 1.384(5)
C10 C11 1.374(5)
C10 H10 0.9300
C11 C12 1.365(6)
C11 H11 0.9300
C12 C13 1.361(6)
C12 H12 0.9300
C13 C14 1.370(5)
C13 H13 0.9300
C14 H14 0.9300
C15 C20 1.391(5)
C15 C16 1.402(5)
C16 C17 1.400(5)
C16 P1 1.760(4)
C17 C18 1.367(5)
C17 H17 0.9300
C18 C19 1.363(6)
C18 H18 0.9300
C19 C20 1.372(5)
C19 H19 0.9300
C20 H20 0.9300
C21 C26 1.377(5)
C21 C22 1.380(5)
C21 P1 1.773(4)
C22 C23 1.382(6)
C22 H22 0.9300
C23 C24 1.357(6)
C23 H23 0.9300
C24 C25 1.355(6)
C24 H24 0.9300
C25 C26 1.376(5)
C25 H25 0.9300
C26 H26 0.9300
O1 P1 1.462(3)
O2 P1 1.602(2)

loop_
_geom_torsion_atom_site_label_1
_geom_torsion_atom_site_label_2
_geom_torsion_atom_site_label_3
_geom_torsion_atom_site_label_4
_geom_torsion
O2 C1 C2 C15 -5.2(5)
C3 C1 C2 C15 172.8(3)
O2 C1 C2 C9 172.8(3)
C3 C1 C2 C9 -9.2(5)
C2 C1 C3 C8 146.8(4)
O2 C1 C3 C8 -35.0(4)
C2 C1 C3 C4 -37.8(5)
O2 C1 C3 C4 140.4(3)
C8 C3 C4 C5 -2.2(5)
C1 C3 C4 C5 -177.7(3)
C3 C4 C5 C6 1.5(5)
C4 C5 C6 C7 0.1(6)
C5 C6 C7 C8 -1.0(6)
C4 C3 C8 C7 1.3(5)
C1 C3 C8 C7 176.9(3)
C6 C7 C8 C3 0.3(6)
C1 C2 C9 C14 -73.5(4)
C15 C2 C9 C14 104.6(4)
C1 C2 C9 C10 107.1(4)
C15 C2 C9 C10 -74.9(4)
C14 C9 C10 C11 0.7(6)
C2 C9 C10 C11 -179.9(4)
C9 C10 C11 C12 -0.8(6)
C10 C11 C12 C13 0.4(7)
C11 C12 C13 C14 0.0(6)
C12 C13 C14 C9 -0.1(6)
C10 C9 C14 C13 -0.2(5)
C2 C9 C14 C13 -179.7(3)
C1 C2 C15 C20 -158.9(3)
C9 C2 C15 C20 23.1(5)
C1 C2 C15 C16 19.3(5)
C9 C2 C15 C16 -158.7(3)
C20 C15 C16 C17 1.9(5)
C2 C15 C16 C17 -176.3(3)
C20 C15 C16 P1 -177.0(2)
C2 C15 C16 P1 4.7(4)
C15 C16 C17 C18 -0.1(5)
P1 C16 C17 C18 178.8(3)
C16 C17 C18 C19 -1.2(6)
C17 C18 C19 C20 0.6(6)
C18 C19 C20 C15 1.2(6)
C16 C15 C20 C19 -2.5(5)
C2 C15 C20 C19 175.7(3)
C26 C21 C22 C23 -1.1(6)
P1 C21 C22 C23 176.2(3)
C21 C22 C23 C24 0.8(6)
C22 C23 C24 C25 0.1(7)
C23 C24 C25 C26 -0.8(7)
C24 C25 C26 C21 0.4(7)
C22 C21 C26 C25 0.5(6)
P1 C21 C26 C25 -176.8(3)
C2 C1 O2 P1 -34.7(4)
C3 C1 O2 P1 146.9(2)
C1 O2 P1 O1 -74.8(3)
C1 O2 P1 C16 49.3(3)
C1 O2 P1 C21 161.1(2)
C17 C16 P1 O1 -89.3(3)
C15 C16 P1 O1 89.6(3)
C17 C16 P1 O2 147.2(3)
C15 C16 P1 O2 -33.9(3)
C17 C16 P1 C21 41.5(3)
C15 C16 P1 C21 -139.6(3)
C26 C21 P1 O1 -159.8(3)
C22 C21 P1 O1 22.9(4)
C26 C21 P1 O2 -35.7(3)
C22 C21 P1 O2 147.0(3)
C26 C21 P1 C16 69.0(3)
C22 C21 P1 C16 -108.3(3)
